data_9005544
loop_
_publ_author_name
'Tribaudino, M.'
'Nestola, F.'

_publ_section_title
;
 Average and local structure in P2_1/c clinopyroxenes along the
 join diopside-enstatite (CaMgSi2O6-Mg2Si2O6)
 Sample: Di23En77 (split model)
;
_journal_name_full 'European Journal of Mineralogy'
_journal_page_first 549
_journal_page_last 555
_journal_paper_doi 10.1127/0935-1221/2002/0014-0549
_journal_volume 14
_journal_year 2002
_chemical_formula_sum 'Ca0.23 Mg1.77 O6 Si2'
_chemical_name_mineral Enstatite
_space_group_IT_number 14
_symmetry_space_group_name_Hall '-P 2ybc'
_symmetry_space_group_name_H-M 'P 1 21/c 1'
_cell_angle_alpha 90
_cell_angle_beta 108.31
_cell_angle_gamma 90
_cell_length_a 9.690
_cell_length_b 8.862
_cell_length_c 5.229
_cell_formula_units_Z 4
_cell_volume 426.295
_database_code_amcsd 0006932
_exptl_crystal_density_diffrn 3.185
_cod_original_formula_sum 'Ca.23 Mg1.77 Si2 O6'
_cod_database_code 9005544

loop_
_symmetry_equiv_pos_as_xyz
x,y,z
x,1/2-y,1/2+z
-x,1/2+y,1/2-z
-x,-y,-z

loop_
_atom_site_label
_atom_site_fract_x
_atom_site_fract_y
_atom_site_fract_z
_atom_site_occupancy
_atom_site_U_iso_or_equiv
CaM2 0.26130 0.04520 0.24600 0.23000 0.01013
MgM2 0.25180 0.01270 0.22100 0.77000 0.00823
MgM1 0.25040 0.65380 0.22830 1.00000 0.00798
SiTA 0.04150 0.34160 0.27820 1.00000 0.00735
SiTB 0.54840 0.83910 0.23480 1.00000 0.00773
O1A 0.86650 0.33950 0.17190 1.00000 0.00633
O2A 0.11830 0.50210 0.32200 1.00000 0.01026
O3A* 0.10520 0.27350 0.59600 0.85000 0.00874
O3A** 0.10300 0.24400 0.54800 0.15000 0.00874
O1B 0.37270 0.83840 0.13120 1.00000 0.00988
O2B* 0.63190 0.98530 0.38400 0.85000 0.00950
O2B** 0.61400 1.00200 0.31800 0.15000 0.00950
O3B* 0.60220 0.70420 0.46800 0.85000 0.00811
O3B** 0.61500 0.77100 0.00900 0.15000 0.00811

loop_
_cod_related_entry_id
_cod_related_entry_database
_cod_related_entry_code
1 AMCSD 0006932
